data_7133681
loop_
_publ_author_name
'Cho, Hsien-Liang'
'Gullett, Kelly L.'
'Fout, Alison R.'

_publ_section_title
;
 Synthesis and characterization of tetrapodal nickel complexes with
 adaptable ligand binding geometries.
;
_journal_issue 76
_journal_name_full 'Chemical communications (Cambridge, England)'
_journal_page_first 10564
_journal_page_last 10567
_journal_paper_doi 10.1039/d4cc03186e
_journal_volume 60
_journal_year 2024
_chemical_formula_moiety 'C42 H47 F3 N7 Ni O3 S, C F3 O3 S, C2 H3 N'
_chemical_formula_sum 'C45 H50 F6 N8 Ni O6 S2'
_chemical_formula_weight 1035.76
_space_group_crystal_system orthorhombic
_space_group_IT_number 61
_space_group_name_Hall '-P 2ac 2ab'
_space_group_name_H-M_alt 'P b c a'
_atom_sites_solution_hydrogens geom
_atom_sites_solution_primary dual
_atom_sites_solution_secondary difmap
_audit_creation_date 2024-06-26
_audit_creation_method
;
Olex2 1.5
(compiled 2024.02.16 svn.r378c4104 for OlexSys, GUI svn.r6928)
;
_audit_update_record
;
2024-06-27 deposited with the CCDC.	2024-08-28 downloaded from the CCDC.
;
_cell_angle_alpha 90.00
_cell_angle_beta 90.00
_cell_angle_gamma 90.00
_cell_formula_units_Z 8
_cell_length_a 18.22020(10)
_cell_length_b 21.21480(10)
_cell_length_c 24.43120(10)
_cell_measurement_reflns_used 62870
_cell_measurement_temperature 100.00(10)
_cell_measurement_theta_max 79.6750
_cell_measurement_theta_min 2.3720
_cell_volume 9443.58(8)
_computing_cell_refinement 'CrysAlisPro 1.171.43.103a (Rigaku OD, 2023)'
_computing_data_collection 'CrysAlisPro 1.171.43.103a (Rigaku OD, 2023)'
_computing_data_reduction 'CrysAlisPro 1.171.43.103a (Rigaku OD, 2023)'
_computing_molecular_graphics 'Olex2 1.5 (Dolomanov et al., 2009)'
_computing_publication_material 'Olex2 1.5 (Dolomanov et al., 2009)'
_computing_structure_refinement 'XL  (Sheldrick, 2008)'
_computing_structure_solution 'SHELXS-97 (Sheldrick, 2008)'
_diffrn_ambient_environment N~2~
_diffrn_ambient_temperature 100.00(10)
_diffrn_detector 'Hybrid Pixel Array Detector'
_diffrn_detector_area_resol_mean 10.0000
_diffrn_detector_type HyPix
_diffrn_measured_fraction_theta_full 0.986
_diffrn_measured_fraction_theta_max 0.986
_diffrn_measurement_details
;
List of Runs (angles in degrees, time in seconds):

  # Type    Start    End  Width  t~exp~   \w     \q     \k     \f   Frames
#--------------------------------------------------------------------------
  1  \w     43.00 113.00   0.50    1.00    --  113.25-127.00 157.00  140
  2  \w     42.00 106.00   0.50    1.00    --  113.25 -95.00  30.00  128
  3  \w     44.00 111.00   0.50    1.00    --  113.25-125.00-120.00  134
  4  \w     44.00 111.00   0.50    1.00    --  113.25-125.00-180.00  134
  5  \w     42.00  75.00   0.50    1.00    --  113.25 -61.00-120.00   66
  6  \w     42.00  75.00   0.50    1.00    --  113.25 -61.00-150.00   66
  7  \w     42.00  75.00   0.50    1.00    --  113.25 -61.00 -90.00   66
  8  \w     42.00  75.00   0.50    1.00    --  113.25 -61.00 -30.00   66
  9  \w     42.00  75.00   0.50    1.00    --  113.25 -61.00  30.00   66
 10  \w    -27.00  12.00   0.50    0.16    --   47.72 -19.00 150.00   78
 11  \w    -27.00  12.00   0.50    0.16    --   47.72 -19.00  90.00   78
 12  \w     42.00  75.00   0.50    1.00    --  113.25 -61.00  60.00   66
 13  \w     42.00  75.00   0.50    1.00    --  113.25 -61.00  90.00   66
 14  \w    101.00 178.00   0.50    1.00    --  113.25  30.00  60.00  154
 15  \w     36.00 121.00   0.50    0.16    --   47.72  38.00  30.00  170
 16  \w    101.00 178.00   0.50    1.00    --  113.25  45.00-120.00  154
 17  \w    110.00 178.00   0.50    1.00    --  113.25  77.00-180.00  136
 18  \w     36.00 107.00   0.50    0.16    --   47.72  38.00-180.00  142
 19  \w    -87.00 -21.00   0.50    1.00    --  -91.75 127.00-127.00  132
 20  \w    -82.00 -22.00   0.50    1.00    --  -91.75 110.00 151.00  120
 21  \w    -49.00 -20.00   0.50    1.00    --  -91.75  45.00 150.00   58
 22  \w    -39.00  25.00   0.50    0.16    --  -47.72  38.00  90.00  128
 23  \w    -39.00  25.00   0.50    0.16    --  -47.72  38.00 -30.00  128
 24  \w   -166.00 -78.00   0.50    1.00    --  -91.75 -17.00-143.00  176
 25  \w   -119.00 -60.00   0.50    0.16    --  -47.72-144.00 -11.00  118
 26  \w   -118.00 -72.00   0.50    0.16    --  -47.72-127.00 157.00   92
;
_diffrn_measurement_device 'four-circle diffractometer'
_diffrn_measurement_device_type 'XtaLAB Synergy, Dualflex, HyPix'
_diffrn_measurement_method '\w scans'
_diffrn_orient_matrix_type 'CrysAlisPro convention (1999,Acta A55,543-557)'
_diffrn_orient_matrix_UB_11 0.0094971000
_diffrn_orient_matrix_UB_12 -0.0699659000
_diffrn_orient_matrix_UB_13 -0.0152374000
_diffrn_orient_matrix_UB_21 -0.0159171000
_diffrn_orient_matrix_UB_22 -0.0188394000
_diffrn_orient_matrix_UB_23 0.0597439000
_diffrn_orient_matrix_UB_31 -0.0825065000
_diffrn_orient_matrix_UB_32 -0.0044872000
_diffrn_orient_matrix_UB_33 -0.0132651000
_diffrn_radiation_monochromator mirror
_diffrn_radiation_probe x-ray
_diffrn_radiation_type 'Cu K\a'
_diffrn_radiation_wavelength 1.54184
_diffrn_reflns_av_R_equivalents 0.0289
_diffrn_reflns_av_unetI/netI 0.0151
_diffrn_reflns_limit_h_max 15
_diffrn_reflns_limit_h_min -22
_diffrn_reflns_limit_k_max 26
_diffrn_reflns_limit_k_min -26
_diffrn_reflns_limit_l_max 30
_diffrn_reflns_limit_l_min -30
_diffrn_reflns_number 91427
_diffrn_reflns_theta_full 80.08
_diffrn_reflns_theta_max 80.08
_diffrn_reflns_theta_min 3.62
_diffrn_source 'micro-focus sealed X-ray tube'
_diffrn_source_type 'PhotonJet (Cu) X-ray Source'
_exptl_absorpt_coefficient_mu 2.116
_exptl_absorpt_correction_T_max 1.00000
_exptl_absorpt_correction_T_min 0.71435
_exptl_absorpt_correction_type multi-scan
_exptl_absorpt_process_details
;
CrysAlisPro 1.171.43.103a (Rigaku Oxford Diffraction, 2023)
Empirical absorption correction using spherical harmonics,
implemented in SCALE3 ABSPACK scaling algorithm.
;
_exptl_crystal_colour yellow
_exptl_crystal_colour_primary yellow
_exptl_crystal_density_diffrn 1.457
_exptl_crystal_density_method 'not measured'
_exptl_crystal_description block
_exptl_crystal_F_000 4304
_exptl_crystal_size_max 0.4
_exptl_crystal_size_mid 0.2
_exptl_crystal_size_min 0.2
_refine_diff_density_max 1.103
_refine_diff_density_min -0.562
_refine_diff_density_rms 0.061
_refine_ls_extinction_method none
_refine_ls_goodness_of_fit_ref 1.029
_refine_ls_hydrogen_treatment mixed
_refine_ls_matrix_type full
_refine_ls_number_parameters 671
_refine_ls_number_reflns 10166
_refine_ls_number_restraints 0
_refine_ls_restrained_S_all 1.029
_refine_ls_R_factor_all 0.0443
_refine_ls_R_factor_gt 0.0431
_refine_ls_shift/su_max 0.003
_refine_ls_shift/su_mean 0.000
_refine_ls_structure_factor_coef Fsqd
_refine_ls_weighting_details 'calc w=1/[\s^2^(Fo^2^)+(0.0536P)^2^+10.9702P] where P=(Fo^2^+2Fc^2^)/3'
_refine_ls_weighting_scheme calc
_refine_ls_wR_factor_gt 0.1115
_refine_ls_wR_factor_ref 0.1125
_reflns_number_gt 9744
_reflns_number_total 10166
_reflns_threshold_expression >2sigma(I)
_cod_data_source_file d4cc03186e2.cif
_cod_data_source_block hlc_qpniotf2_mecn_ether_20240131_auto
_cod_depositor_comments 'Adding full bibliography for 7133679--7133683.cif.'
_cod_original_cell_volume 9443.59(8)
_cod_database_code 7133681
_chemical_oxdiff_formula CHNiNOSF
_olex2_refinement_description
;
1. Fixed Uiso
 At 1.2 times of:
  All C(H) groups, All C(H,H) groups, All N(H) groups
 At 1.5 times of:
  All C(H,H,H) groups
2. Others
 Sof(F5)=Sof(F6)=Sof(F4)=Sof(O9)=Sof(O8)=Sof(O7)=1-FVAR(1)
 Sof(F8)=Sof(F9)=Sof(F7)=Sof(O4)=Sof(O5)=Sof(O6)=FVAR(1)
3.a Ternary CH refined with riding coordinates:
 C25(H25), C36(H36)
3.b Secondary CH2 refined with riding coordinates:
 C37(H37A,H37B), C41(H41A,H41B), C38(H38A,H38B), C39(H39A,H39B), C40(H40A,
 H40B), C27(H27A,H27B), C30(H30A,H30B), C29(H29A,H29B), C26(H26A,H26B),
 C28(H28A,H28B)
3.c Aromatic/amide H refined with riding coordinates:
 N7(H7), N5(H5), C22(H22), C21(H21), C35(H35), C1(H1), C16(H16), C24(H24),
 C33(H33), C32(H32), C14(H14), C3(H3), C10(H10), C4(H4), C15(H15), C12(H12),
 C2(H2), C11(H11), C9(H9)
3.d Idealised Me refined as rotating group:
 C7(H7A,H7B,H7C), C19(H19A,H19B,H19C), C44(H44A,H44B,H44C)
;
_olex2_submission_special_instructions 'No special instructions were received'
_oxdiff_exptl_absorpt_empirical_details
;
Empirical correction (ABSPACK) includes:
- Absorption correction using spherical harmonics
- Frame scaling
;
_oxdiff_exptl_absorpt_empirical_full_max 1.238
_oxdiff_exptl_absorpt_empirical_full_min 0.680

loop_
_space_group_symop_id
_space_group_symop_operation_xyz
1 'x, y, z'
2 '-x+1/2, -y, z+1/2'
3 '-x, y+1/2, -z+1/2'
4 'x+1/2, -y+1/2, -z'
5 '-x, -y, -z'
6 'x-1/2, y, -z-1/2'
7 'x, -y-1/2, z-1/2'
8 '-x-1/2, y-1/2, z'

loop_
_atom_site_label
_atom_site_type_symbol
_atom_site_fract_x
_atom_site_fract_y
_atom_site_fract_z
_atom_site_U_iso_or_equiv
_atom_site_adp_type
_atom_site_occupancy
_atom_site_symmetry_multiplicity
_atom_site_calc_flag
_atom_site_refinement_flags
_atom_site_disorder_assembly
_atom_site_disorder_group
Ni1 Ni 0.554880(15) 0.796138(12) 0.744064(11) 0.01513(8) Uani 1 1 d . . .
S1 S 0.47067(2) 0.927588(19) 0.675489(18) 0.02230(10) Uani 1 1 d . . .
F3 F 0.53088(8) 0.89828(6) 0.58177(5) 0.0387(3) Uani 1 1 d . . .
F2 F 0.52752(10) 0.99729(6) 0.59810(6) 0.0511(4) Uani 1 1 d . . .
F1 F 0.60581(7) 0.93789(8) 0.64026(6) 0.0506(4) Uani 1 1 d . . .
O2 O 0.40215(8) 0.92606(8) 0.64668(7) 0.0407(4) Uani 1 1 d . . .
O3 O 0.48078(10) 0.97888(6) 0.71295(6) 0.0373(4) Uani 1 1 d . . .
O1 O 0.49184(7) 0.86670(6) 0.69767(5) 0.0230(3) Uani 1 1 d . . .
N1 N 0.62591(8) 0.73123(7) 0.78205(6) 0.0178(3) Uani 1 1 d . . .
N6 N 0.48811(8) 0.79566(6) 0.81363(6) 0.0175(3) Uani 1 1 d . . .
N3 N 0.62720(8) 0.86652(7) 0.77219(6) 0.0211(3) Uani 1 1 d . . .
N7 N 0.39171(9) 0.93839(8) 0.85921(6) 0.0255(3) Uani 1 1 d . . .
H7 H 0.3855 0.9320 0.8945 0.031 Uiso 1 1 calc R . .
N4 N 0.48498(7) 0.72333(6) 0.72042(6) 0.0161(3) Uani 1 1 d . . .
N2 N 0.62771(8) 0.78826(6) 0.67810(6) 0.0184(3) Uani 1 1 d . . .
N5 N 0.37505(10) 0.74160(10) 0.59705(7) 0.0363(4) Uani 1 1 d . . .
H5 H 0.3657 0.7034 0.5850 0.044 Uiso 1 1 calc R . .
C31 C 0.48727(9) 0.74004(8) 0.83926(7) 0.0181(3) Uani 1 1 d . . .
C20 C 0.48435(9) 0.67386(8) 0.75435(7) 0.0174(3) Uani 1 1 d . . .
C23 C 0.44762(9) 0.70365(8) 0.67343(7) 0.0183(3) Uani 1 1 d . . .
C22 C 0.42814(9) 0.63946(8) 0.67860(7) 0.0221(3) Uani 1 1 d . . .
H22 H 0.4040 0.6143 0.6520 0.026 Uiso 1 1 calc R . .
C34 C 0.45357(9) 0.83816(8) 0.84922(7) 0.0194(3) Uani 1 1 d . . .
C17 C 0.59782(9) 0.68118(8) 0.80876(7) 0.0191(3) Uani 1 1 d . . .
C21 C 0.45099(10) 0.62049(8) 0.72970(8) 0.0215(3) Uani 1 1 d . . .
H21 H 0.4455 0.5798 0.7454 0.026 Uiso 1 1 calc R . .
C35 C 0.42953(9) 0.89657(8) 0.83094(7) 0.0206(3) Uani 1 1 d . . .
H35 H 0.4416 0.9075 0.7943 0.025 Uiso 1 1 calc R . .
C18 C 0.51424(9) 0.67943(8) 0.81239(7) 0.0191(3) Uani 1 1 d . . .
C13 C 0.69902(9) 0.73648(8) 0.77590(7) 0.0213(3) Uani 1 1 d . . .
C1 C 0.60335(10) 0.78306(8) 0.62656(7) 0.0210(3) Uani 1 1 d . . .
H1 H 0.5523 0.7768 0.6209 0.025 Uiso 1 1 calc R . .
C5 C 0.70054(10) 0.79432(8) 0.68644(8) 0.0215(3) Uani 1 1 d . . .
C16 C 0.64270(11) 0.63435(9) 0.83047(7) 0.0252(4) Uani 1 1 d . . .
H16 H 0.6221 0.5995 0.8494 0.030 Uiso 1 1 calc R . .
C6 C 0.72803(10) 0.79521(9) 0.74606(8) 0.0235(4) Uani 1 1 d . . .
C8 C 0.69955(10) 0.85462(9) 0.77520(7) 0.0232(4) Uani 1 1 d . . .
C24 C 0.41994(9) 0.74943(9) 0.63797(7) 0.0236(3) Uani 1 1 d . . .
H24 H 0.4358 0.7914 0.6445 0.028 Uiso 1 1 calc R . .
C33 C 0.43510(10) 0.80668(9) 0.89878(7) 0.0232(4) Uani 1 1 d . . .
H33 H 0.4125 0.8248 0.9301 0.028 Uiso 1 1 calc R . .
C32 C 0.45628(10) 0.74518(9) 0.89245(7) 0.0237(4) Uani 1 1 d . . .
H32 H 0.4512 0.7123 0.9186 0.028 Uiso 1 1 calc R . .
C14 C 0.74639(10) 0.69061(9) 0.79635(8) 0.0262(4) Uani 1 1 d . . .
H14 H 0.7979 0.6944 0.7913 0.031 Uiso 1 1 calc R . .
C37 C 0.27650(12) 0.98790(10) 0.83067(9) 0.0320(4) Uani 1 1 d . . .
H37A H 0.2560 0.9810 0.8677 0.038 Uiso 1 1 calc R . .
H37B H 0.2647 0.9505 0.8080 0.038 Uiso 1 1 calc R . .
C3 C 0.72240(11) 0.79550(10) 0.58932(8) 0.0307(4) Uani 1 1 d . . .
H3 H 0.7549 0.7996 0.5591 0.037 Uiso 1 1 calc R . .
C7 C 0.81225(10) 0.79505(11) 0.74673(9) 0.0335(5) Uani 1 1 d . . .
H7A H 0.8296 0.7923 0.7846 0.050 Uiso 1 1 calc R . .
H7B H 0.8305 0.8340 0.7301 0.050 Uiso 1 1 calc R . .
H7C H 0.8304 0.7587 0.7260 0.050 Uiso 1 1 calc R . .
C10 C 0.71880(13) 0.94828(10) 0.82889(9) 0.0369(5) Uani 1 1 d . . .
H10 H 0.7501 0.9752 0.8494 0.044 Uiso 1 1 calc R . .
C41 C 0.38022(13) 1.05368(10) 0.86720(9) 0.0366(5) Uani 1 1 d . . .
H41A H 0.4342 1.0588 0.8671 0.044 Uiso 1 1 calc R . .
H41B H 0.3640 1.0487 0.9056 0.044 Uiso 1 1 calc R . .
C38 C 0.24109(14) 1.04658(10) 0.80522(10) 0.0413(5) Uani 1 1 d . . .
H38A H 0.2579 1.0512 0.7669 0.050 Uiso 1 1 calc R . .
H38B H 0.1871 1.0416 0.8049 0.050 Uiso 1 1 calc R . .
C39 C 0.26132(16) 1.10510(11) 0.83739(10) 0.0471(6) Uani 1 1 d . . .
H39A H 0.2395 1.1025 0.8744 0.057 Uiso 1 1 calc R . .
H39B H 0.2406 1.1426 0.8189 0.057 Uiso 1 1 calc R . .
C40 C 0.34427(17) 1.11260(10) 0.84241(11) 0.0486(6) Uani 1 1 d . . .
H40A H 0.3553 1.1495 0.8658 0.058 Uiso 1 1 calc R . .
H40B H 0.3654 1.1206 0.8057 0.058 Uiso 1 1 calc R . .
C27 C 0.33454(18) 0.86416(15) 0.48730(11) 0.0548(7) Uani 1 1 d . . .
H27A H 0.3523 0.8678 0.4491 0.066 Uiso 1 1 calc R . .
H27B H 0.3493 0.9028 0.5072 0.066 Uiso 1 1 calc R . .
C30 C 0.25853(14) 0.78932(12) 0.57133(10) 0.0445(5) Uani 1 1 d . . .
H30A H 0.2415 0.7861 0.6097 0.053 Uiso 1 1 calc R . .
H30B H 0.2451 0.7498 0.5523 0.053 Uiso 1 1 calc R . .
C25 C 0.33929(13) 0.79713(12) 0.57044(10) 0.0398(5) Uani 1 1 d . . .
H25 H 0.3514 0.8352 0.5929 0.048 Uiso 1 1 calc R . .
C29 C 0.22068(16) 0.84519(16) 0.54338(12) 0.0582(7) Uani 1 1 d . . .
H29A H 0.1674 0.8364 0.5411 0.070 Uiso 1 1 calc R . .
H29B H 0.2272 0.8832 0.5664 0.070 Uiso 1 1 calc R . .
C26 C 0.36994(17) 0.80759(14) 0.51402(11) 0.0532(7) Uani 1 1 d . . .
H26A H 0.3611 0.7697 0.4913 0.064 Uiso 1 1 calc R . .
H26B H 0.4236 0.8143 0.5164 0.064 Uiso 1 1 calc R . .
C28 C 0.24885(19) 0.85903(16) 0.48718(12) 0.0624(8) Uani 1 1 d . . .
H28A H 0.2275 0.8991 0.4739 0.075 Uiso 1 1 calc R . .
H28B H 0.2335 0.8251 0.4619 0.075 Uiso 1 1 calc R . .
C4 C 0.74890(10) 0.79872(9) 0.64250(8) 0.0284(4) Uani 1 1 d . . .
H4 H 0.8000 0.8039 0.6489 0.034 Uiso 1 1 calc R . .
C15 C 0.71751(11) 0.63946(9) 0.82403(8) 0.0285(4) Uani 1 1 d . . .
H15 H 0.7491 0.6080 0.8385 0.034 Uiso 1 1 calc R . .
C19 C 0.48751(11) 0.62276(8) 0.84603(8) 0.0259(4) Uani 1 1 d . . .
H19A H 0.5084 0.6249 0.8829 0.039 Uiso 1 1 calc R . .
H19B H 0.5032 0.5836 0.8282 0.039 Uiso 1 1 calc R . .
H19C H 0.4338 0.6236 0.8484 0.039 Uiso 1 1 calc R . .
C36 C 0.35947(11) 0.99525(9) 0.83460(8) 0.0257(4) Uani 1 1 d . . .
H36 H 0.3795 0.9999 0.7967 0.031 Uiso 1 1 calc R . .
C42 C 0.53758(12) 0.94144(9) 0.62093(8) 0.0293(4) Uani 1 1 d . . .
C12 C 0.60172(11) 0.91988(8) 0.79476(8) 0.0261(4) Uani 1 1 d . . .
H12 H 0.5511 0.9295 0.7906 0.031 Uiso 1 1 calc R . .
C2 C 0.64852(11) 0.78631(9) 0.58096(8) 0.0268(4) Uani 1 1 d . . .
H2 H 0.6290 0.7823 0.5451 0.032 Uiso 1 1 calc R . .
C11 C 0.64514(13) 0.96178(9) 0.82387(9) 0.0335(4) Uani 1 1 d . . .
H11 H 0.6247 0.9986 0.8399 0.040 Uiso 1 1 calc R . .
C9 C 0.74650(11) 0.89497(10) 0.80367(9) 0.0317(4) Uani 1 1 d . . .
H9 H 0.7975 0.8858 0.8057 0.038 Uiso 1 1 calc R . .
S2 S 0.31806(3) 0.57486(3) 0.522068(19) 0.03194(12) Uani 1 1 d . . .
F5 F 0.20053(19) 0.57611(19) 0.46663(16) 0.0492(9) Uani 0.449(3) 1 d P A 2
F8 F 0.1844(2) 0.62032(18) 0.52082(17) 0.0606(11) Uani 0.551(3) 1 d P A 1
F9 F 0.19076(17) 0.5346(2) 0.47529(12) 0.0626(10) Uani 0.551(3) 1 d P A 1
F6 F 0.2161(3) 0.5022(2) 0.5221(3) 0.112(3) Uani 0.449(3) 1 d P A 2
F4 F 0.1861(3) 0.5957(5) 0.5493(3) 0.131(4) Uani 0.449(3) 1 d P A 2
F7 F 0.18814(13) 0.53382(14) 0.56330(10) 0.0365(6) Uani 0.551(3) 1 d P A 1
O4 O 0.33285(15) 0.59918(14) 0.47129(10) 0.0332(7) Uani 0.551(3) 1 d P A 1
O9 O 0.35636(19) 0.55296(18) 0.47480(13) 0.0350(9) Uani 0.449(3) 1 d P A 2
O8 O 0.3247(2) 0.64956(15) 0.52067(15) 0.0384(9) Uani 0.449(3) 1 d P A 2
O5 O 0.3367(2) 0.50481(16) 0.52575(18) 0.0632(12) Uani 0.551(3) 1 d P A 1
O7 O 0.3438(2) 0.5545(2) 0.57314(14) 0.0417(10) Uani 0.449(3) 1 d P A 2
O6 O 0.32683(19) 0.6054(2) 0.56993(13) 0.0587(12) Uani 0.551(3) 1 d P A 1
C43 C 0.21917(14) 0.56333(12) 0.51782(9) 0.0411(5) Uani 1 1 d . A .
N8 N 0.47516(15) 0.31481(19) 0.46324(12) 0.0803(10) Uani 1 1 d . . .
C45 C 0.47153(15) 0.36043(18) 0.48734(12) 0.0586(8) Uani 1 1 d . . .
C44 C 0.4671(2) 0.41803(18) 0.51968(19) 0.0825(11) Uani 1 1 d . . .
H44A H 0.4241 0.4425 0.5083 0.124 Uiso 1 1 calc R . .
H44B H 0.5116 0.4431 0.5140 0.124 Uiso 1 1 calc R . .
H44C H 0.4627 0.4072 0.5585 0.124 Uiso 1 1 calc R . .

loop_
_atom_site_aniso_label
_atom_site_aniso_U_11
_atom_site_aniso_U_22
_atom_site_aniso_U_33
_atom_site_aniso_U_23
_atom_site_aniso_U_13
_atom_site_aniso_U_12
Ni1 0.01482(15) 0.01456(14) 0.01601(14) 0.00027(10) 0.00021(10) -0.00026(10)
S1 0.0245(2) 0.0189(2) 0.0235(2) 0.00459(15) 0.00554(16) 0.00303(15)
F3 0.0646(9) 0.0266(6) 0.0248(6) -0.0029(5) 0.0076(6) 0.0089(6)
F2 0.0941(12) 0.0206(6) 0.0387(7) 0.0067(5) 0.0328(7) 0.0035(6)
F1 0.0308(7) 0.0645(9) 0.0567(9) -0.0036(7) 0.0128(6) -0.0161(6)
O2 0.0254(7) 0.0438(9) 0.0528(10) 0.0168(7) -0.0022(7) 0.0059(6)
O3 0.0659(10) 0.0208(6) 0.0254(7) -0.0001(5) 0.0129(7) 0.0038(7)
O1 0.0240(6) 0.0202(6) 0.0250(6) 0.0052(5) 0.0000(5) 0.0006(5)
N1 0.0185(7) 0.0183(7) 0.0167(6) 0.0000(5) -0.0021(5) 0.0019(5)
N6 0.0179(7) 0.0174(7) 0.0171(6) -0.0017(5) 0.0019(5) -0.0003(5)
N3 0.0215(7) 0.0205(7) 0.0213(7) 0.0000(6) -0.0001(6) -0.0040(6)
N7 0.0303(8) 0.0269(8) 0.0193(7) -0.0024(6) 0.0031(6) 0.0082(6)
N4 0.0158(6) 0.0162(6) 0.0163(6) -0.0006(5) 0.0002(5) 0.0002(5)
N2 0.0178(7) 0.0178(7) 0.0198(7) 0.0016(5) 0.0017(5) 0.0007(5)
N5 0.0281(8) 0.0528(11) 0.0280(9) 0.0034(8) -0.0085(7) -0.0036(8)
C31 0.0176(7) 0.0196(8) 0.0170(7) 0.0002(6) 0.0004(6) 0.0002(6)
C20 0.0162(7) 0.0167(7) 0.0193(8) -0.0005(6) 0.0015(6) 0.0002(6)
C23 0.0151(7) 0.0212(8) 0.0185(8) -0.0033(6) 0.0003(6) 0.0005(6)
C22 0.0189(8) 0.0207(8) 0.0266(9) -0.0070(7) -0.0016(7) 0.0001(6)
C34 0.0187(8) 0.0226(8) 0.0167(8) -0.0046(6) 0.0007(6) 0.0000(6)
C17 0.0235(8) 0.0186(8) 0.0152(7) -0.0003(6) -0.0018(6) 0.0020(6)
C21 0.0220(8) 0.0153(8) 0.0273(9) -0.0012(6) 0.0009(7) -0.0005(6)
C35 0.0197(8) 0.0228(8) 0.0193(8) -0.0044(6) 0.0012(6) -0.0008(6)
C18 0.0235(8) 0.0160(7) 0.0178(8) 0.0019(6) 0.0014(6) -0.0001(6)
C13 0.0189(8) 0.0248(9) 0.0200(8) -0.0011(7) -0.0029(6) 0.0021(6)
C1 0.0212(8) 0.0218(8) 0.0201(8) 0.0022(6) 0.0008(6) 0.0015(6)
C5 0.0180(8) 0.0220(8) 0.0246(9) 0.0024(6) 0.0015(7) 0.0007(6)
C16 0.0313(10) 0.0221(8) 0.0223(8) 0.0031(7) -0.0034(7) 0.0043(7)
C6 0.0158(8) 0.0282(9) 0.0264(9) 0.0030(7) -0.0020(6) -0.0009(7)
C8 0.0223(8) 0.0245(9) 0.0227(8) 0.0038(7) -0.0032(7) -0.0058(7)
C24 0.0158(7) 0.0327(9) 0.0222(8) 0.0038(7) 0.0001(6) -0.0011(7)
C33 0.0234(8) 0.0301(9) 0.0162(8) -0.0025(7) 0.0018(6) 0.0024(7)
C32 0.0262(8) 0.0275(9) 0.0174(8) 0.0026(7) 0.0019(7) 0.0012(7)
C14 0.0207(8) 0.0298(9) 0.0280(9) -0.0019(7) -0.0058(7) 0.0051(7)
C37 0.0340(10) 0.0255(9) 0.0366(11) 0.0035(8) -0.0039(8) 0.0046(8)
C3 0.0300(10) 0.0348(10) 0.0273(9) 0.0028(8) 0.0118(8) -0.0004(8)
C7 0.0160(9) 0.0457(12) 0.0388(11) 0.0058(9) -0.0027(8) -0.0018(8)
C10 0.0468(12) 0.0277(10) 0.0360(11) 0.0005(8) -0.0151(9) -0.0151(9)
C41 0.0434(12) 0.0263(10) 0.0400(12) -0.0043(9) 0.0035(9) -0.0045(9)
C38 0.0447(13) 0.0365(12) 0.0427(12) 0.0090(10) -0.0006(10) 0.0149(10)
C39 0.0709(17) 0.0330(11) 0.0373(12) 0.0042(9) 0.0128(11) 0.0241(11)
C40 0.0798(19) 0.0197(10) 0.0465(13) -0.0015(9) 0.0098(13) -0.0011(11)
C27 0.0724(19) 0.0609(17) 0.0313(12) 0.0084(11) 0.0009(12) 0.0085(14)
C30 0.0419(13) 0.0519(14) 0.0396(12) 0.0023(10) -0.0002(10) 0.0069(11)
C25 0.0401(12) 0.0467(13) 0.0327(11) -0.0019(9) -0.0064(9) 0.0079(10)
C29 0.0454(14) 0.080(2) 0.0495(15) 0.0114(14) -0.0158(12) 0.0127(14)
C26 0.0569(16) 0.0575(16) 0.0454(14) 0.0076(12) 0.0162(12) 0.0190(13)
C28 0.0714(19) 0.072(2) 0.0435(14) -0.0046(13) -0.0172(14) 0.0281(16)
C4 0.0191(8) 0.0339(10) 0.0322(10) 0.0030(8) 0.0068(7) -0.0014(7)
C15 0.0311(10) 0.0270(9) 0.0276(9) 0.0009(7) -0.0088(8) 0.0097(8)
C19 0.0341(10) 0.0199(8) 0.0237(9) 0.0052(7) 0.0043(7) -0.0021(7)
C36 0.0323(10) 0.0214(8) 0.0233(9) -0.0004(7) 0.0062(7) 0.0059(7)
C42 0.0387(11) 0.0215(9) 0.0275(9) 0.0001(7) 0.0097(8) -0.0018(8)
C12 0.0289(9) 0.0205(8) 0.0290(9) -0.0028(7) 0.0014(7) -0.0043(7)
C2 0.0315(10) 0.0283(9) 0.0206(8) 0.0019(7) 0.0040(7) 0.0013(7)
C11 0.0457(12) 0.0219(9) 0.0329(10) -0.0040(8) -0.0025(9) -0.0083(8)
C9 0.0289(10) 0.0312(10) 0.0350(10) 0.0053(8) -0.0108(8) -0.0104(8)
S2 0.0328(3) 0.0456(3) 0.0174(2) 0.00175(19) 0.00005(17) 0.0129(2)
F5 0.0375(18) 0.052(2) 0.058(2) -0.0001(17) -0.0256(15) -0.0061(16)
F8 0.0421(17) 0.0622(19) 0.077(3) 0.028(2) 0.0217(18) 0.0251(14)
F9 0.0468(17) 0.106(3) 0.0348(14) -0.0109(17) -0.0079(12) -0.0344(19)
F6 0.096(4) 0.073(3) 0.167(6) 0.069(4) -0.064(4) -0.067(3)
F4 0.042(3) 0.251(12) 0.101(5) -0.113(7) 0.032(3) -0.031(5)
F7 0.0326(12) 0.0479(15) 0.0289(12) 0.0076(11) 0.0077(9) -0.0090(11)
O4 0.0331(14) 0.0454(18) 0.0211(12) 0.0083(11) 0.0070(10) -0.0059(12)
O9 0.0369(18) 0.045(2) 0.0233(15) -0.0070(14) 0.0038(13) 0.0061(15)
O8 0.044(2) 0.0221(15) 0.049(2) -0.0068(14) -0.0206(16) -0.0006(13)
O5 0.0494(19) 0.0378(18) 0.102(3) 0.0288(19) 0.022(2) 0.0159(15)
O7 0.059(2) 0.043(2) 0.0236(16) 0.0095(15) -0.0148(15) -0.0126(18)
O6 0.0473(19) 0.100(3) 0.0283(15) -0.0250(18) 0.0076(13) -0.038(2)
C43 0.0464(13) 0.0479(13) 0.0289(11) 0.0032(9) -0.0066(10) -0.0111(11)
N8 0.0500(15) 0.140(3) 0.0506(15) -0.0297(18) -0.0031(12) -0.0152(17)
C45 0.0370(13) 0.098(2) 0.0407(14) 0.0083(16) -0.0093(11) -0.0140(14)
C44 0.066(2) 0.074(2) 0.107(3) 0.006(2) -0.031(2) 0.0007(18)

loop_
_atom_type_symbol
_atom_type_description
_atom_type_scat_dispersion_real
_atom_type_scat_dispersion_imag
_atom_type_scat_source
C C 0.0181 0.0091 'International Tables Vol C Tables 4.2.6.8 and 6.1.1.4'
H H 0.0000 0.0000 'International Tables Vol C Tables 4.2.6.8 and 6.1.1.4'
F F 0.0727 0.0534 'International Tables Vol C Tables 4.2.6.8 and 6.1.1.4'
N N 0.0311 0.0180 'International Tables Vol C Tables 4.2.6.8 and 6.1.1.4'
Ni Ni -3.0029 0.5091 'International Tables Vol C Tables 4.2.6.8 and 6.1.1.4'
O O 0.0492 0.0322 'International Tables Vol C Tables 4.2.6.8 and 6.1.1.4'
S S 0.3331 0.5567 'International Tables Vol C Tables 4.2.6.8 and 6.1.1.4'

loop_
_geom_angle_atom_site_label_1
_geom_angle_atom_site_label_2
_geom_angle_atom_site_label_3
_geom_angle
_geom_angle_site_symmetry_1
_geom_angle_site_symmetry_3
_geom_angle_publ_flag
N1 Ni1 O1 173.02(5) . . ?
N1 Ni1 N3 86.29(6) . . ?
N6 Ni1 O1 96.79(5) . . ?
N6 Ni1 N1 89.79(6) . . ?
N6 Ni1 N3 95.87(6) . . ?
N6 Ni1 N2 173.79(6) . . ?
N3 Ni1 O1 90.70(5) . . ?
N4 Ni1 O1 92.44(5) . . ?
N4 Ni1 N1 90.75(5) . . ?
N4 Ni1 N6 82.30(5) . . ?
N4 Ni1 N3 176.53(6) . . ?
N4 Ni1 N2 96.59(5) . . ?
N2 Ni1 O1 89.35(5) . . ?
N2 Ni1 N1 84.12(6) . . ?
N2 Ni1 N3 84.91(6) . . ?
O2 S1 O3 116.26(10) . . ?
O2 S1 O1 113.22(9) . . ?
O2 S1 C42 103.08(10) . . ?
O3 S1 O1 113.74(8) . . ?
O3 S1 C42 104.91(9) . . ?
O1 S1 C42 103.74(8) . . ?
S1 O1 Ni1 159.27(8) . . ?
C17 N1 Ni1 119.70(11) . . ?
C13 N1 Ni1 120.36(12) . . ?
C13 N1 C17 119.70(15) . . ?
C31 N6 Ni1 113.08(11) . . ?
C31 N6 C34 105.80(14) . . ?
C34 N6 Ni1 139.69(11) . . ?
C8 N3 Ni1 119.87(12) . . ?
C12 N3 Ni1 121.03(12) . . ?
C12 N3 C8 118.38(16) . . ?
C35 N7 H7 118.4 . . ?
C35 N7 C36 123.14(15) . . ?
C36 N7 H7 118.4 . . ?
C20 N4 Ni1 114.53(11) . . ?
C20 N4 C23 105.69(14) . . ?
C23 N4 Ni1 138.27(11) . . ?
C1 N2 Ni1 121.33(12) . . ?
C1 N2 C5 118.41(15) . . ?
C5 N2 Ni1 119.97(12) . . ?
C24 N5 H5 119.8 . . ?
C24 N5 C25 120.5(2) . . ?
C25 N5 H5 119.8 . . ?
N6 C31 C18 122.64(14) . . ?
N6 C31 C32 111.42(15) . . ?
C32 C31 C18 125.91(15) . . ?
N4 C20 C21 111.51(15) . . ?
N4 C20 C18 120.85(14) . . ?
C21 C20 C18 127.59(15) . . ?
N4 C23 C22 109.66(15) . . ?
C24 C23 N4 118.54(15) . . ?
C24 C23 C22 129.44(16) . . ?
C23 C22 H22 126.7 . . ?
C21 C22 C23 106.68(15) . . ?
C21 C22 H22 126.7 . . ?
N6 C34 C33 109.39(15) . . ?
C35 C34 N6 121.08(15) . . ?
C35 C34 C33 128.18(16) . . ?
N1 C17 C18 115.24(14) . . ?
N1 C17 C16 121.60(16) . . ?
C16 C17 C18 123.15(16) . . ?
C20 C21 H21 126.8 . . ?
C22 C21 C20 106.33(15) . . ?
C22 C21 H21 126.8 . . ?
N7 C35 C34 126.66(16) . . ?
N7 C35 H35 116.7 . . ?
C34 C35 H35 116.7 . . ?
C31 C18 C17 109.03(14) . . ?
C31 C18 C19 109.11(14) . . ?
C20 C18 C31 110.54(13) . . ?
C20 C18 C17 107.74(13) . . ?
C20 C18 C19 108.91(14) . . ?
C17 C18 C19 111.51(14) . . ?
N1 C13 C6 117.42(15) . . ?
N1 C13 C14 121.04(17) . . ?
C14 C13 C6 121.54(16) . . ?
N2 C1 H1 118.2 . . ?
N2 C1 C2 123.66(17) . . ?
C2 C1 H1 118.2 . . ?
N2 C5 C6 117.64(15) . . ?
N2 C5 C4 120.84(17) . . ?
C4 C5 C6 121.51(16) . . ?
C17 C16 H16 120.6 . . ?
C15 C16 C17 118.81(17) . . ?
C15 C16 H16 120.6 . . ?
C13 C6 C5 109.07(14) . . ?
C13 C6 C8 109.19(15) . . ?
C8 C6 C5 109.76(14) . . ?
C7 C6 C13 109.68(15) . . ?
C7 C6 C5 109.59(16) . . ?
C7 C6 C8 109.53(16) . . ?
N3 C8 C6 117.36(15) . . ?
N3 C8 C9 120.86(18) . . ?
C9 C8 C6 121.77(17) . . ?
N5 C24 C23 127.93(19) . . ?
N5 C24 H24 116.0 . . ?
C23 C24 H24 116.0 . . ?
C34 C33 H33 126.7 . . ?
C32 C33 C34 106.53(15) . . ?
C32 C33 H33 126.7 . . ?
C31 C32 H32 126.6 . . ?
C33 C32 C31 106.77(16) . . ?
C33 C32 H32 126.6 . . ?
C13 C14 H14 120.4 . . ?
C15 C14 C13 119.19(18) . . ?
C15 C14 H14 120.4 . . ?
H37A C37 H37B 108.0 . . ?
C38 C37 H37A 109.4 . . ?
C38 C37 H37B 109.4 . . ?
C36 C37 H37A 109.4 . . ?
C36 C37 H37B 109.4 . . ?
C36 C37 C38 111.10(18) . . ?
C4 C3 H3 120.4 . . ?
C2 C3 H3 120.4 . . ?
C2 C3 C4 119.11(17) . . ?
C6 C7 H7A 109.5 . . ?
C6 C7 H7B 109.5 . . ?
C6 C7 H7C 109.5 . . ?
H7A C7 H7B 109.5 . . ?
H7A C7 H7C 109.5 . . ?
H7B C7 H7C 109.5 . . ?
C11 C10 H10 120.5 . . ?
C11 C10 C9 119.05(18) . . ?
C9 C10 H10 120.5 . . ?
H41A C41 H41B 108.1 . . ?
C40 C41 H41A 109.5 . . ?
C40 C41 H41B 109.5 . . ?
C36 C41 H41A 109.5 . . ?
C36 C41 H41B 109.5 . . ?
C36 C41 C40 110.54(19) . . ?
C37 C38 H38A 109.5 . . ?
C37 C38 H38B 109.5 . . ?
H38A C38 H38B 108.1 . . ?
C39 C38 C37 110.64(19) . . ?
C39 C38 H38A 109.5 . . ?
C39 C38 H38B 109.5 . . ?
C38 C39 H39A 109.3 . . ?
C38 C39 H39B 109.3 . . ?
C38 C39 C40 111.63(19) . . ?
H39A C39 H39B 108.0 . . ?
C40 C39 H39A 109.3 . . ?
C40 C39 H39B 109.3 . . ?
C41 C40 H40A 109.3 . . ?
C41 C40 H40B 109.3 . . ?
C39 C40 C41 111.69(19) . . ?
C39 C40 H40A 109.3 . . ?
C39 C40 H40B 109.3 . . ?
H40A C40 H40B 107.9 . . ?
H27A C27 H27B 107.9 . . ?
C26 C27 H27A 109.3 . . ?
C26 C27 H27B 109.3 . . ?
C26 C27 C28 111.8(3) . . ?
C28 C27 H27A 109.3 . . ?
C28 C27 H27B 109.3 . . ?
H30A C30 H30B 108.1 . . ?
C25 C30 H30A 109.5 . . ?
C25 C30 H30B 109.5 . . ?
C25 C30 C29 110.8(2) . . ?
C29 C30 H30A 109.5 . . ?
C29 C30 H30B 109.5 . . ?
N5 C25 H25 107.5 . . ?
N5 C25 C26 110.68(19) . . ?
C30 C25 N5 109.8(2) . . ?
C30 C25 H25 107.5 . . ?
C30 C25 C26 113.5(2) . . ?
C26 C25 H25 107.5 . . ?
C30 C29 H29A 108.8 . . ?
C30 C29 H29B 108.8 . . ?
H29A C29 H29B 107.6 . . ?
C28 C29 C30 114.0(2) . . ?
C28 C29 H29A 108.8 . . ?
C28 C29 H29B 108.8 . . ?
C27 C26 H26A 109.5 . . ?
C27 C26 H26B 109.5 . . ?
C25 C26 C27 110.8(2) . . ?
C25 C26 H26A 109.5 . . ?
C25 C26 H26B 109.5 . . ?
H26A C26 H26B 108.1 . . ?
C27 C28 H28A 109.5 . . ?
C27 C28 H28B 109.5 . . ?
C29 C28 C27 110.8(2) . . ?
C29 C28 H28A 109.5 . . ?
C29 C28 H28B 109.5 . . ?
H28A C28 H28B 108.1 . . ?
C5 C4 H4 120.0 . . ?
C3 C4 C5 119.90(18) . . ?
C3 C4 H4 120.0 . . ?
C16 C15 C14 119.65(17) . . ?
C16 C15 H15 120.2 . . ?
C14 C15 H15 120.2 . . ?
C18 C19 H19A 109.5 . . ?
C18 C19 H19B 109.5 . . ?
C18 C19 H19C 109.5 . . ?
H19A C19 H19B 109.5 . . ?
H19A C19 H19C 109.5 . . ?
H19B C19 H19C 109.5 . . ?
N7 C36 C37 109.78(16) . . ?
N7 C36 C41 110.81(17) . . ?
N7 C36 H36 108.3 . . ?
C37 C36 H36 108.3 . . ?
C41 C36 C37 111.30(16) . . ?
C41 C36 H36 108.3 . . ?
F3 C42 S1 110.62(14) . . ?
F3 C42 F1 107.57(17) . . ?
F2 C42 S1 111.02(14) . . ?
F2 C42 F3 107.50(17) . . ?
F2 C42 F1 109.24(18) . . ?
F1 C42 S1 110.76(14) . . ?
N3 C12 H12 118.2 . . ?
N3 C12 C11 123.66(19) . . ?
C11 C12 H12 118.2 . . ?
C1 C2 H2 121.0 . . ?
C3 C2 C1 117.95(18) . . ?
C3 C2 H2 121.0 . . ?
C10 C11 C12 117.9(2) . . ?
C10 C11 H11 121.0 . . ?
C12 C11 H11 121.0 . . ?
C8 C9 H9 120.0 . . ?
C10 C9 C8 120.0(2) . . ?
C10 C9 H9 120.0 . . ?
O4 S2 O9 45.07(18) . . ?
O4 S2 O8 65.81(19) . . ?
O4 S2 O5 112.1(2) . . ?
O4 S2 O7 148.9(2) . . ?
O4 S2 C43 101.16(14) . . ?
O9 S2 O8 105.7(2) . . ?
O9 S2 O5 67.8(2) . . ?
O9 S2 C43 113.20(16) . . ?
O8 S2 C43 102.00(16) . . ?
O5 S2 O8 162.6(2) . . ?
O5 S2 C43 95.35(17) . . ?
O7 S2 O9 117.2(2) . . ?
O7 S2 O8 107.5(2) . . ?
O7 S2 O5 64.7(2) . . ?
O7 S2 C43 109.88(18) . . ?
O6 S2 O4 125.6(2) . . ?
O6 S2 O9 143.3(2) . . ?
O6 S2 O8 62.0(2) . . ?
O6 S2 O5 113.0(3) . . ?
O6 S2 O7 48.3(2) . . ?
O6 S2 C43 103.38(17) . . ?
F5 C43 S2 106.3(2) . . ?
F5 C43 F8 75.6(3) . . ?
F5 C43 F7 137.8(3) . . ?
F8 C43 S2 109.7(2) . . ?
F8 C43 F7 99.6(2) . . ?
F9 C43 S2 119.9(2) . . ?
F9 C43 F5 41.0(2) . . ?
F9 C43 F8 105.7(3) . . ?
F9 C43 F7 105.2(3) . . ?
F6 C43 S2 99.9(3) . . ?
F6 C43 F5 105.6(4) . . ?
F6 C43 F8 149.0(4) . . ?
F6 C43 F9 65.4(3) . . ?
F6 C43 F7 58.1(4) . . ?
F4 C43 S2 112.7(3) . . ?
F4 C43 F5 111.1(6) . . ?
F4 C43 F8 39.0(5) . . ?
F4 C43 F9 125.3(4) . . ?
F4 C43 F6 120.0(6) . . ?
F4 C43 F7 62.7(5) . . ?
F7 C43 S2 114.57(18) . . ?
N8 C45 C44 178.4(4) . . ?
C45 C44 H44A 109.5 . . ?
C45 C44 H44B 109.5 . . ?
C45 C44 H44C 109.5 . . ?
H44A C44 H44B 109.5 . . ?
H44A C44 H44C 109.5 . . ?
H44B C44 H44C 109.5 . . ?

loop_
_geom_bond_atom_site_label_1
_geom_bond_atom_site_label_2
_geom_bond_distance
_geom_bond_site_symmetry_2
_geom_bond_publ_flag
Ni1 O1 2.2011(12) . ?
Ni1 N1 2.1053(14) . ?
Ni1 N6 2.0902(14) . ?
Ni1 N3 2.1066(15) . ?
Ni1 N4 2.0836(14) . ?
Ni1 N2 2.0942(14) . ?
S1 O2 1.4335(16) . ?
S1 O3 1.4337(15) . ?
S1 O1 1.4529(12) . ?
S1 C42 1.830(2) . ?
F3 C42 1.330(2) . ?
F2 C42 1.322(2) . ?
F1 C42 1.332(3) . ?
N1 C17 1.347(2) . ?
N1 C13 1.345(2) . ?
N6 C31 1.336(2) . ?
N6 C34 1.402(2) . ?
N3 C8 1.344(2) . ?
N3 C12 1.342(2) . ?
N7 H7 0.8800 . ?
N7 C35 1.319(2) . ?
N7 C36 1.470(2) . ?
N4 C20 1.337(2) . ?
N4 C23 1.398(2) . ?
N2 C1 1.340(2) . ?
N2 C5 1.349(2) . ?
N5 H5 0.8800 . ?
N5 C24 1.302(2) . ?
N5 C25 1.495(3) . ?
C31 C18 1.525(2) . ?
C31 C32 1.421(2) . ?
C20 C21 1.419(2) . ?
C20 C18 1.523(2) . ?
C23 C22 1.413(2) . ?
C23 C24 1.396(2) . ?
C22 H22 0.9500 . ?
C22 C21 1.376(3) . ?
C34 C35 1.388(2) . ?
C34 C33 1.423(2) . ?
C17 C18 1.526(2) . ?
C17 C16 1.392(2) . ?
C21 H21 0.9500 . ?
C35 H35 0.9500 . ?
C18 C19 1.536(2) . ?
C13 C6 1.537(2) . ?
C13 C14 1.393(2) . ?
C1 H1 0.9500 . ?
C1 C2 1.387(2) . ?
C5 C6 1.540(3) . ?
C5 C4 1.392(3) . ?
C16 H16 0.9500 . ?
C16 C15 1.376(3) . ?
C6 C8 1.538(3) . ?
C6 C7 1.535(3) . ?
C8 C9 1.396(3) . ?
C24 H24 0.9500 . ?
C33 H33 0.9500 . ?
C33 C32 1.369(3) . ?
C32 H32 0.9500 . ?
C14 H14 0.9500 . ?
C14 C15 1.383(3) . ?
C37 H37A 0.9900 . ?
C37 H37B 0.9900 . ?
C37 C38 1.534(3) . ?
C37 C36 1.523(3) . ?
C3 H3 0.9500 . ?
C3 C4 1.388(3) . ?
C3 C2 1.375(3) . ?
C7 H7A 0.9800 . ?
C7 H7B 0.9800 . ?
C7 H7C 0.9800 . ?
C10 H10 0.9500 . ?
C10 C11 1.378(3) . ?
C10 C9 1.383(3) . ?
C41 H41A 0.9900 . ?
C41 H41B 0.9900 . ?
C41 C40 1.536(3) . ?
C41 C36 1.521(3) . ?
C38 H38A 0.9900 . ?
C38 H38B 0.9900 . ?
C38 C39 1.515(4) . ?
C39 H39A 0.9900 . ?
C39 H39B 0.9900 . ?
C39 C40 1.525(4) . ?
C40 H40A 0.9900 . ?
C40 H40B 0.9900 . ?
C27 H27A 0.9900 . ?
C27 H27B 0.9900 . ?
C27 C26 1.511(4) . ?
C27 C28 1.565(5) . ?
C30 H30A 0.9900 . ?
C30 H30B 0.9900 . ?
C30 C25 1.481(3) . ?
C30 C29 1.532(4) . ?
C25 H25 1.0000 . ?
C25 C26 1.504(3) . ?
C29 H29A 0.9900 . ?
C29 H29B 0.9900 . ?
C29 C28 1.495(4) . ?
C26 H26A 0.9900 . ?
C26 H26B 0.9900 . ?
C28 H28A 0.9900 . ?
C28 H28B 0.9900 . ?
C4 H4 0.9500 . ?
C15 H15 0.9500 . ?
C19 H19A 0.9800 . ?
C19 H19B 0.9800 . ?
C19 H19C 0.9800 . ?
C36 H36 1.0000 . ?
C12 H12 0.9500 . ?
C12 C11 1.386(3) . ?
C2 H2 0.9500 . ?
C11 H11 0.9500 . ?
C9 H9 0.9500 . ?
S2 O4 1.370(2) . ?
S2 O9 1.427(3) . ?
S2 O8 1.590(3) . ?
S2 O5 1.527(3) . ?
S2 O7 1.401(3) . ?
S2 O6 1.346(3) . ?
S2 C43 1.821(3) . ?
F5 C43 1.324(4) . ?
F8 C43 1.367(4) . ?
F9 C43 1.311(4) . ?
F6 C43 1.302(5) . ?
F4 C43 1.193(6) . ?
F7 C43 1.395(3) . ?
N8 C45 1.135(5) . ?
C45 C44 1.457(5) . ?
C44 H44A 0.9800 . ?
C44 H44B 0.9800 . ?
C44 H44C 0.9800 . ?

loop_
_geom_torsion_atom_site_label_1
_geom_torsion_atom_site_label_2
_geom_torsion_atom_site_label_3
_geom_torsion_atom_site_label_4
_geom_torsion
_geom_torsion_site_symmetry_1
_geom_torsion_site_symmetry_2
_geom_torsion_site_symmetry_3
_geom_torsion_site_symmetry_4
_geom_torsion_publ_flag
Ni1 N1 C17 C18 -4.50(19) . . . . ?
Ni1 N1 C17 C16 174.52(13) . . . . ?
Ni1 N1 C13 C6 6.8(2) . . . . ?
Ni1 N1 C13 C14 -173.81(13) . . . . ?
Ni1 N6 C31 C18 -15.9(2) . . . . ?
Ni1 N6 C31 C32 166.09(11) . . . . ?
Ni1 N6 C34 C35 30.8(3) . . . . ?
Ni1 N6 C34 C33 -161.46(14) . . . . ?
Ni1 N3 C8 C6 13.2(2) . . . . ?
Ni1 N3 C8 C9 -166.92(14) . . . . ?
Ni1 N3 C12 C11 166.33(15) . . . . ?
Ni1 N4 C20 C21 -165.28(11) . . . . ?
Ni1 N4 C20 C18 16.98(19) . . . . ?
Ni1 N4 C23 C22 160.85(13) . . . . ?
Ni1 N4 C23 C24 -34.9(2) . . . . ?
Ni1 N2 C1 C2 170.92(14) . . . . ?
Ni1 N2 C5 C6 10.6(2) . . . . ?
Ni1 N2 C5 C4 -170.29(14) . . . . ?
O2 S1 O1 Ni1 -173.4(2) . . . . ?
O2 S1 C42 F3 -54.58(16) . . . . ?
O2 S1 C42 F2 64.69(17) . . . . ?
O2 S1 C42 F1 -173.76(14) . . . . ?
O3 S1 O1 Ni1 -37.8(3) . . . . ?
O3 S1 C42 F3 -176.71(14) . . . . ?
O3 S1 C42 F2 -57.45(17) . . . . ?
O3 S1 C42 F1 64.10(16) . . . . ?
O1 Ni1 N1 C17 -154.7(4) . . . . ?
O1 Ni1 N1 C13 19.7(5) . . . . ?
O1 Ni1 N6 C31 149.82(12) . . . . ?
O1 Ni1 N6 C34 -46.46(18) . . . . ?
O1 Ni1 N3 C8 -139.73(13) . . . . ?
O1 Ni1 N3 C12 50.16(14) . . . . ?
O1 Ni1 N4 C20 -156.06(11) . . . . ?
O1 Ni1 N4 C23 40.52(16) . . . . ?
O1 Ni1 N2 C1 -45.85(13) . . . . ?
O1 Ni1 N2 C5 127.90(13) . . . . ?
O1 S1 C42 F3 63.69(16) . . . . ?
O1 S1 C42 F2 -177.05(15) . . . . ?
O1 S1 C42 F1 -55.50(15) . . . . ?
N1 Ni1 O1 S1 -63.5(5) . . . . ?
N1 Ni1 N6 C31 -32.51(12) . . . . ?
N1 Ni1 N6 C34 131.20(18) . . . . ?
N1 Ni1 N3 C8 33.97(13) . . . . ?
N1 Ni1 N3 C12 -136.14(14) . . . . ?
N1 Ni1 N4 C20 30.15(12) . . . . ?
N1 Ni1 N4 C23 -133.27(16) . . . . ?
N1 Ni1 N2 C1 136.60(13) . . . . ?
N1 Ni1 N2 C5 -49.65(13) . . . . ?
N1 C17 C18 C31 -56.46(18) . . . . ?
N1 C17 C18 C20 63.54(18) . . . . ?
N1 C17 C18 C19 -177.00(14) . . . . ?
N1 C17 C16 C15 -0.4(3) . . . . ?
N1 C13 C6 C5 -64.0(2) . . . . ?
N1 C13 C6 C8 56.0(2) . . . . ?
N1 C13 C6 C7 175.99(16) . . . . ?
N1 C13 C14 C15 -0.9(3) . . . . ?
N6 Ni1 O1 S1 96.9(2) . . . . ?
N6 Ni1 N1 C17 44.74(13) . . . . ?
N6 Ni1 N1 C13 -140.88(13) . . . . ?
N6 Ni1 N3 C8 123.37(13) . . . . ?
N6 Ni1 N3 C12 -46.74(14) . . . . ?
N6 Ni1 N4 C20 -59.53(12) . . . . ?
N6 Ni1 N4 C23 137.05(17) . . . . ?
N6 Ni1 N2 C1 125.9(5) . . . . ?
N6 Ni1 N2 C5 -60.3(6) . . . . ?
N6 C31 C18 C20 -45.5(2) . . . . ?
N6 C31 C18 C17 72.8(2) . . . . ?
N6 C31 C18 C19 -165.24(16) . . . . ?
N6 C31 C32 C33 2.0(2) . . . . ?
N6 C34 C35 N7 174.56(17) . . . . ?
N6 C34 C33 C32 -1.8(2) . . . . ?
N3 Ni1 O1 S1 0.9(2) . . . . ?
N3 Ni1 N1 C17 140.64(13) . . . . ?
N3 Ni1 N1 C13 -44.98(13) . . . . ?
N3 Ni1 N6 C31 -118.76(12) . . . . ?
N3 Ni1 N6 C34 44.95(18) . . . . ?
N3 Ni1 N4 C20 -1.2(10) . . . . ?
N3 Ni1 N4 C23 -164.6(9) . . . . ?
N3 Ni1 N2 C1 -136.61(13) . . . . ?
N3 Ni1 N2 C5 37.14(13) . . . . ?
N3 C8 C9 C10 -0.5(3) . . . . ?
N3 C12 C11 C10 1.3(3) . . . . ?
N4 Ni1 O1 S1 179.5(2) . . . . ?
N4 Ni1 N1 C17 -37.56(13) . . . . ?
N4 Ni1 N1 C13 136.82(13) . . . . ?
N4 Ni1 N6 C31 58.27(12) . . . . ?
N4 Ni1 N6 C34 -138.01(18) . . . . ?
N4 Ni1 N3 C8 65.4(10) . . . . ?
N4 Ni1 N3 C12 -104.7(9) . . . . ?
N4 Ni1 N2 C1 46.53(13) . . . . ?
N4 Ni1 N2 C5 -139.72(13) . . . . ?
N4 C20 C21 C22 -1.9(2) . . . . ?
N4 C20 C18 C31 44.6(2) . . . . ?
N4 C20 C18 C17 -74.40(18) . . . . ?
N4 C20 C18 C19 164.50(15) . . . . ?
N4 C23 C22 C21 2.36(19) . . . . ?
N4 C23 C24 N5 -169.04(18) . . . . ?
N2 Ni1 O1 S1 -84.0(2) . . . . ?
N2 Ni1 N1 C17 -134.11(13) . . . . ?
N2 Ni1 N1 C13 40.27(13) . . . . ?
N2 Ni1 N6 C31 -21.9(6) . . . . ?
N2 Ni1 N6 C34 141.8(5) . . . . ?
N2 Ni1 N3 C8 -50.45(13) . . . . ?
N2 Ni1 N3 C12 139.44(14) . . . . ?
N2 Ni1 N4 C20 114.31(12) . . . . ?
N2 Ni1 N4 C23 -49.10(17) . . . . ?
N2 C1 C2 C3 -0.1(3) . . . . ?
N2 C5 C6 C13 53.7(2) . . . . ?
N2 C5 C6 C8 -65.9(2) . . . . ?
N2 C5 C6 C7 173.81(16) . . . . ?
N2 C5 C4 C3 -1.4(3) . . . . ?
N5 C25 C26 C27 -179.3(2) . . . . ?
C31 N6 C34 C35 -164.77(16) . . . . ?
C31 N6 C34 C33 2.99(19) . . . . ?
C20 N4 C23 C22 -3.50(18) . . . . ?
C20 N4 C23 C24 160.74(15) . . . . ?
C23 N4 C20 C21 3.34(18) . . . . ?
C23 N4 C20 C18 -174.40(14) . . . . ?
C23 C22 C21 C20 -0.31(19) . . . . ?
C22 C23 C24 N5 -8.4(3) . . . . ?
C34 N6 C31 C18 174.94(15) . . . . ?
C34 N6 C31 C32 -3.05(19) . . . . ?
C34 C33 C32 C31 0.0(2) . . . . ?
C17 N1 C13 C6 -178.83(15) . . . . ?
C17 N1 C13 C14 0.6(3) . . . . ?
C17 C16 C15 C14 0.0(3) . . . . ?
C21 C20 C18 C31 -132.70(17) . . . . ?
C21 C20 C18 C17 108.25(19) . . . . ?
C21 C20 C18 C19 -12.8(2) . . . . ?
C35 N7 C36 C37 107.1(2) . . . . ?
C35 N7 C36 C41 -129.54(19) . . . . ?
C35 C34 C33 C32 164.83(18) . . . . ?
C18 C31 C32 C33 -175.92(16) . . . . ?
C18 C20 C21 C22 175.60(16) . . . . ?
C18 C17 C16 C15 178.54(16) . . . . ?
C13 N1 C17 C18 -178.91(15) . . . . ?
C13 N1 C17 C16 0.1(2) . . . . ?
C13 C6 C8 N3 -68.3(2) . . . . ?
C13 C6 C8 C9 111.82(19) . . . . ?
C13 C14 C15 C16 0.6(3) . . . . ?
C1 N2 C5 C6 -175.50(15) . . . . ?
C1 N2 C5 C4 3.6(3) . . . . ?
C5 N2 C1 C2 -2.9(3) . . . . ?
C5 C6 C8 N3 51.2(2) . . . . ?
C5 C6 C8 C9 -128.67(18) . . . . ?
C16 C17 C18 C31 124.54(17) . . . . ?
C16 C17 C18 C20 -115.45(18) . . . . ?
C16 C17 C18 C19 4.0(2) . . . . ?
C6 C13 C14 C15 178.45(17) . . . . ?
C6 C5 C4 C3 177.71(18) . . . . ?
C6 C8 C9 C10 179.37(18) . . . . ?
C8 N3 C12 C11 -3.9(3) . . . . ?
C24 N5 C25 C30 -124.2(2) . . . . ?
C24 N5 C25 C26 109.7(2) . . . . ?
C24 C23 C22 C21 -159.65(18) . . . . ?
C33 C34 C35 N7 9.3(3) . . . . ?
C32 C31 C18 C20 132.18(17) . . . . ?
C32 C31 C18 C17 -109.56(18) . . . . ?
C32 C31 C18 C19 12.4(2) . . . . ?
C14 C13 C6 C5 116.62(18) . . . . ?
C14 C13 C6 C8 -123.44(18) . . . . ?
C14 C13 C6 C7 -3.4(2) . . . . ?
C37 C38 C39 C40 55.3(3) . . . . ?
C7 C6 C8 N3 171.56(16) . . . . ?
C7 C6 C8 C9 -8.3(2) . . . . ?
C38 C37 C36 N7 179.89(17) . . . . ?
C38 C37 C36 C41 56.8(2) . . . . ?
C38 C39 C40 C41 -55.0(3) . . . . ?
C40 C41 C36 N7 -178.10(18) . . . . ?
C40 C41 C36 C37 -55.6(2) . . . . ?
C30 C25 C26 C27 56.7(3) . . . . ?
C30 C29 C28 C27 -50.8(4) . . . . ?
C25 N5 C24 C23 167.61(19) . . . . ?
C25 C30 C29 C28 52.4(3) . . . . ?
C29 C30 C25 N5 -179.0(2) . . . . ?
C29 C30 C25 C26 -54.6(3) . . . . ?
C26 C27 C28 C29 51.7(3) . . . . ?
C28 C27 C26 C25 -53.9(3) . . . . ?
C4 C5 C6 C13 -125.42(18) . . . . ?
C4 C5 C6 C8 115.00(19) . . . . ?
C4 C5 C6 C7 -5.3(2) . . . . ?
C4 C3 C2 C1 2.4(3) . . . . ?
C36 N7 C35 C34 -171.12(18) . . . . ?
C36 C37 C38 C39 -56.2(2) . . . . ?
C36 C41 C40 C39 54.7(3) . . . . ?
C42 S1 O1 Ni1 75.6(2) . . . . ?
C12 N3 C8 C6 -176.42(16) . . . . ?
C12 N3 C8 C9 3.4(3) . . . . ?
C2 C3 C4 C5 -1.7(3) . . . . ?
C11 C10 C9 C8 -2.1(3) . . . . ?
C9 C10 C11 C12 1.8(3) . . . . ?
O4 S2 C43 F5 6.4(3) . . . . ?
O4 S2 C43 F8 -73.7(3) . . . . ?
O4 S2 C43 F9 48.7(3) . . . . ?
O4 S2 C43 F6 115.9(4) . . . . ?
O4 S2 C43 F4 -115.6(7) . . . . ?
O4 S2 C43 F7 175.3(2) . . . . ?
O9 S2 C43 F5 -39.3(3) . . . . ?
O9 S2 C43 F8 -119.4(3) . . . . ?
O9 S2 C43 F9 3.0(4) . . . . ?
O9 S2 C43 F6 70.2(4) . . . . ?
O9 S2 C43 F4 -161.3(7) . . . . ?
O9 S2 C43 F7 129.6(3) . . . . ?
O8 S2 C43 F5 73.7(3) . . . . ?
O8 S2 C43 F8 -6.4(3) . . . . ?
O8 S2 C43 F9 116.0(3) . . . . ?
O8 S2 C43 F6 -176.7(4) . . . . ?
O8 S2 C43 F4 -48.2(7) . . . . ?
O8 S2 C43 F7 -117.4(3) . . . . ?
O5 S2 C43 F5 -107.4(3) . . . . ?
O5 S2 C43 F8 172.5(3) . . . . ?
O5 S2 C43 F9 -65.1(3) . . . . ?
O5 S2 C43 F6 2.1(4) . . . . ?
O5 S2 C43 F4 130.6(7) . . . . ?
O5 S2 C43 F7 61.5(3) . . . . ?
O7 S2 C43 F5 -172.4(3) . . . . ?
O7 S2 C43 F8 107.5(3) . . . . ?
O7 S2 C43 F9 -130.1(3) . . . . ?
O7 S2 C43 F6 -62.9(4) . . . . ?
O7 S2 C43 F4 65.6(7) . . . . ?
O7 S2 C43 F7 -3.5(3) . . . . ?
O6 S2 C43 F5 137.4(3) . . . . ?
O6 S2 C43 F8 57.3(3) . . . . ?
O6 S2 C43 F9 179.7(3) . . . . ?
O6 S2 C43 F6 -113.0(4) . . . . ?
O6 S2 C43 F4 15.5(7) . . . . ?
O6 S2 C43 F7 -53.7(3) . . . . ?
